data_1555437
loop_
_publ_author_name
'Yang, Van-Wei'
'Hong, Bor-Cherng'
'Kao, Hsin-Kai'
'Tu, Ting-Hsun'
'Shen, Jiun-Yi'
'Chen, Chi-Lin'
'Lee, Gene-Hsiang'
'Chou, Pi-Tai'

_publ_section_title
;
 One-Pot Dichotomous Construction of Inside-Azayohimban and
 Pro-Azayohimban Systems via an Enantioselective Organocatalytic Cascade;
 Their Use as a Model to Probe the (Aza-)Indole Local Solvent Environment.
;
_journal_issue 23
_journal_name_full 'Organic letters'
_journal_page_first 5816
_journal_page_last 5819
_journal_paper_doi 10.1021/acs.orglett.5b02949
_journal_volume 17
_journal_year 2015
_chemical_absolute_configuration ad
_chemical_formula_sum 'C25 H28 N4 O5'
_chemical_formula_weight 464.51
_space_group_IT_number 19
_space_group_name_Hall 'P 2ac 2ab'
_space_group_name_H-M_alt 'P 21 21 21'
_symmetry_cell_setting orthorhombic
_symmetry_space_group_name_H-M 'P 21 21 21'
_atom_sites_solution_hydrogens geom
_atom_sites_solution_primary direct
_atom_sites_solution_secondary difmap
_audit_creation_method SHELXL-97
_cell_angle_alpha 90.00
_cell_angle_beta 90.00
_cell_angle_gamma 90.00
_cell_formula_units_Z 4
_cell_length_a 8.2785(2)
_cell_length_b 9.2956(2)
_cell_length_c 29.7576(7)
_cell_measurement_reflns_used 12020
_cell_measurement_temperature 200(2)
_cell_measurement_theta_max 25.00
_cell_measurement_theta_min 1.37
_cell_volume 2289.96(9)
_computing_cell_refinement DENZO-SMN
_computing_data_collection 'NONIUS COLLECT'
_computing_data_reduction DENZO-SMN
_computing_molecular_graphics 'Bruker SHELXTL'
_computing_publication_material 'Bruker SHELXTL'
_computing_structure_refinement 'SHELXL-97 (Sheldrick, 2008)'
_computing_structure_solution 'SHELXS-97 (Sheldrick, 2008)'
_diffrn_ambient_temperature 200(2)
_diffrn_measured_fraction_theta_full 0.998
_diffrn_measured_fraction_theta_max 0.998
_diffrn_measurement_device_type 'NONIUS KappaCCD'
_diffrn_measurement_method '\w scans'
_diffrn_radiation_monochromator graphite
_diffrn_radiation_source 'fine-focus sealed tube'
_diffrn_radiation_type MoK\a
_diffrn_radiation_wavelength 0.71073
_diffrn_reflns_av_R_equivalents 0.0592
_diffrn_reflns_av_sigmaI/netI 0.0795
_diffrn_reflns_limit_h_max 9
_diffrn_reflns_limit_h_min -9
_diffrn_reflns_limit_k_max 11
_diffrn_reflns_limit_k_min -11
_diffrn_reflns_limit_l_max 35
_diffrn_reflns_limit_l_min -35
_diffrn_reflns_number 12020
_diffrn_reflns_theta_full 25.00
_diffrn_reflns_theta_max 25.00
_diffrn_reflns_theta_min 1.37
_exptl_absorpt_coefficient_mu 0.095
_exptl_absorpt_correction_T_max 0.9952
_exptl_absorpt_correction_T_min 0.9629
_exptl_absorpt_correction_type multi-scan
_exptl_absorpt_process_details 'SORTAV (Blessing, 1995)'
_exptl_crystal_colour colorless
_exptl_crystal_density_diffrn 1.347
_exptl_crystal_density_method 'not measured'
_exptl_crystal_description needle
_exptl_crystal_F_000 984
_exptl_crystal_size_max 0.40
_exptl_crystal_size_mid 0.05
_exptl_crystal_size_min 0.05
_refine_diff_density_max 0.164
_refine_diff_density_min -0.181
_refine_diff_density_rms 0.043
_refine_ls_abs_structure_details 'Flack H D (1983), Acta Cryst. A39, 876-881'
_refine_ls_abs_structure_Flack -1.8(15)
_refine_ls_extinction_method none
_refine_ls_goodness_of_fit_ref 1.002
_refine_ls_hydrogen_treatment mixed
_refine_ls_matrix_type full
_refine_ls_number_parameters 314
_refine_ls_number_reflns 4001
_refine_ls_number_restraints 0
_refine_ls_restrained_S_all 1.002
_refine_ls_R_factor_all 0.0909
_refine_ls_R_factor_gt 0.0400
_refine_ls_shift/su_max 0.008
_refine_ls_shift/su_mean 0.000
_refine_ls_structure_factor_coef Fsqd
_refine_ls_weighting_details 'calc w=1/[\s^2^(Fo^2^)+(0.0485P)^2^+0.0000P] where P=(Fo^2^+2Fc^2^)/3'
_refine_ls_weighting_scheme calc
_refine_ls_wR_factor_gt 0.0785
_refine_ls_wR_factor_ref 0.1047
_reflns_number_gt 2536
_reflns_number_total 4001
_reflns_threshold_expression >2sigma(I)
_cod_data_source_file ol5b02949_si_003.cif
_cod_data_source_block ic16940
_cod_depositor_comments
;
The following automatic conversions were performed:

data item '_symmetry_cell_setting' value 'Orthorhombic' was changed
to 'orthorhombic' in accordance with the
/home/saulius/struct/COD-crude-data/automatic-downloads/DataCite-retrospective/ACS/depositions/lib/dictionaries/cif_core.dic
dictionary named 'cif_core.dic' version 2.4.2 last updated on
2011-04-26.

Automatic conversion script
Id: cif_fix_values 6909 2019-04-08 15:41:33Z antanas 
;
_cod_original_sg_symbol_H-M P2(1)2(1)2(1)
_cod_database_code 1555437

loop_
_symmetry_equiv_pos_as_xyz
'x, y, z'
'-x+1/2, -y, z+1/2'
'-x, y+1/2, -z+1/2'
'x+1/2, -y+1/2, -z'

loop_
_atom_site_label
_atom_site_type_symbol
_atom_site_fract_x
_atom_site_fract_y
_atom_site_fract_z
_atom_site_U_iso_or_equiv
_atom_site_adp_type
_atom_site_occupancy
_atom_site_symmetry_multiplicity
_atom_site_calc_flag
_atom_site_refinement_flags
O1 O 1.5107(2) -0.1140(2) 0.16979(7) 0.0469(6) Uani 1 1 d .
O2 O 0.7761(3) 0.1410(3) -0.02545(9) 0.0854(9) Uani 1 1 d .
O3 O 0.7011(3) -0.0354(3) 0.01679(9) 0.0714(8) Uani 1 1 d .
O4 O 0.5605(3) 0.5474(2) 0.11339(7) 0.0552(7) Uani 1 1 d .
O5 O 0.8314(3) 0.7960(3) 0.13782(10) 0.0656(8) Uani 1 1 d .
H5A H 0.861(5) 0.714(4) 0.1341(14) 0.098 Uiso 1 1 d .
H5B H 0.730(5) 0.790(5) 0.1368(14) 0.098 Uiso 1 1 d .
N1 N 1.2614(3) -0.0151(2) 0.16975(8) 0.0316(6) Uani 1 1 d .
N2 N 1.0526(3) 0.3363(2) 0.15751(7) 0.0331(6) Uani 1 1 d .
H2 H 0.9880 0.3414 0.1341 0.040 Uiso 1 1 calc R
N3 N 1.0191(3) 0.5775(3) 0.18428(8) 0.0370(6) Uani 1 1 d .
N4 N 0.8008(4) 0.0512(4) 0.00380(10) 0.0528(8) Uani 1 1 d .
C1 C 1.3934(4) -0.0671(3) 0.14831(10) 0.0358(8) Uani 1 1 d .
C2 C 1.3881(3) -0.0721(3) 0.09834(9) 0.0370(8) Uani 1 1 d .
H2A H 1.4461 -0.1589 0.0878 0.044 Uiso 1 1 calc R
H2B H 1.4445 0.0132 0.0861 0.044 Uiso 1 1 calc R
C3 C 1.2168(3) -0.0752(3) 0.08071(9) 0.0320(7) Uani 1 1 d .
H3 H 1.1598 -0.1594 0.0943 0.038 Uiso 1 1 calc R
C4 C 1.2182(4) -0.0940(3) 0.03011(9) 0.0410(8) Uani 1 1 d .
H4A H 1.2804 -0.0146 0.0163 0.049 Uiso 1 1 calc R
H4B H 1.2728 -0.1856 0.0225 0.049 Uiso 1 1 calc R
C5 C 1.0485(4) -0.0951(3) 0.01104(10) 0.0413(8) Uani 1 1 d .
H5C H 1.0521 -0.1046 -0.0221 0.050 Uiso 1 1 calc R
H5D H 0.9867 -0.1772 0.0234 0.050 Uiso 1 1 calc R
C6 C 0.9688(3) 0.0456(3) 0.02410(9) 0.0371(8) Uani 1 1 d .
H6 H 1.0341 0.1269 0.0117 0.045 Uiso 1 1 calc R
C7 C 0.9552(3) 0.0636(3) 0.07564(9) 0.0313(7) Uani 1 1 d .
H7 H 0.8982 -0.0232 0.0876 0.038 Uiso 1 1 calc R
C8 C 1.1296(3) 0.0632(3) 0.09566(8) 0.0297(7) Uani 1 1 d .
H8 H 1.1900 0.1483 0.0838 0.036 Uiso 1 1 calc R
C9 C 1.1286(3) 0.0697(3) 0.14817(8) 0.0289(7) Uani 1 1 d .
H9 H 1.0244 0.0262 0.1583 0.035 Uiso 1 1 calc R
C10 C 1.1409(3) 0.2166(3) 0.17020(9) 0.0300(7) Uani 1 1 d .
C11 C 1.2280(3) 0.2489(3) 0.20850(9) 0.0306(7) Uani 1 1 d .
C12 C 1.3230(4) 0.1398(3) 0.23403(9) 0.0372(8) Uani 1 1 d .
H12A H 1.3062 0.1523 0.2667 0.045 Uiso 1 1 calc R
H12B H 1.4397 0.1504 0.2275 0.045 Uiso 1 1 calc R
C13 C 1.2637(4) -0.0073(3) 0.21909(9) 0.0357(8) Uani 1 1 d .
H13A H 1.3359 -0.0829 0.2312 0.043 Uiso 1 1 calc R
H13B H 1.1536 -0.0243 0.2310 0.043 Uiso 1 1 calc R
C14 C 1.0820(3) 0.4454(3) 0.18727(9) 0.0294(7) Uani 1 1 d .
C15 C 1.1917(3) 0.3953(3) 0.21976(9) 0.0301(7) Uani 1 1 d .
C16 C 1.2351(4) 0.4904(3) 0.25401(10) 0.0361(8) Uani 1 1 d .
H16 H 1.3061 0.4624 0.2775 0.043 Uiso 1 1 calc R
C17 C 1.1700(4) 0.6272(3) 0.25210(10) 0.0382(8) Uani 1 1 d .
H17 H 1.1963 0.6956 0.2747 0.046 Uiso 1 1 calc R
C18 C 1.0663(4) 0.6651(3) 0.21735(11) 0.0384(8) Uani 1 1 d .
H18 H 1.0259 0.7608 0.2171 0.046 Uiso 1 1 calc R
C19 C 0.8518(3) 0.1927(3) 0.08634(9) 0.0309(7) Uani 1 1 d .
C20 C 0.7234(4) 0.1802(3) 0.11618(9) 0.0358(8) Uani 1 1 d .
H20 H 0.7037 0.0900 0.1302 0.043 Uiso 1 1 calc R
C21 C 0.6237(4) 0.2949(3) 0.12605(10) 0.0405(8) Uani 1 1 d .
H21 H 0.5358 0.2827 0.1462 0.049 Uiso 1 1 calc R
C22 C 0.6516(4) 0.4274(3) 0.10659(10) 0.0394(8) Uani 1 1 d .
C23 C 0.7812(4) 0.4436(3) 0.07744(9) 0.0364(8) Uani 1 1 d .
H23 H 0.8038 0.5354 0.0648 0.044 Uiso 1 1 calc R
C24 C 0.8773(3) 0.3279(3) 0.06669(9) 0.0328(7) Uani 1 1 d .
H24 H 0.9623 0.3398 0.0456 0.039 Uiso 1 1 calc R
C25 C 0.4217(5) 0.5332(4) 0.14144(14) 0.0804(14) Uani 1 1 d .
H25A H 0.3512 0.4577 0.1295 0.121 Uiso 1 1 calc R
H25B H 0.3628 0.6247 0.1421 0.121 Uiso 1 1 calc R
H25C H 0.4556 0.5077 0.1720 0.121 Uiso 1 1 calc R

loop_
_atom_site_aniso_label
_atom_site_aniso_U_11
_atom_site_aniso_U_22
_atom_site_aniso_U_33
_atom_site_aniso_U_23
_atom_site_aniso_U_13
_atom_site_aniso_U_12
O1 0.0394(14) 0.0518(14) 0.0495(13) -0.0071(11) -0.0128(12) 0.0124(12)
O2 0.077(2) 0.108(2) 0.0706(17) 0.0216(17) -0.0328(16) 0.0151(18)
O3 0.0425(16) 0.098(2) 0.0741(18) -0.0092(16) -0.0102(14) -0.0183(16)
O4 0.0493(14) 0.0427(14) 0.0734(16) 0.0026(12) 0.0284(13) 0.0043(13)
O5 0.0515(16) 0.0512(16) 0.0941(19) 0.0219(16) -0.0017(16) 0.0001(15)
N1 0.0355(15) 0.0295(14) 0.0300(13) -0.0004(11) -0.0043(13) 0.0021(12)
N2 0.0349(14) 0.0312(15) 0.0333(14) -0.0006(12) -0.0083(12) 0.0030(13)
N3 0.0379(16) 0.0321(16) 0.0411(16) -0.0036(13) -0.0013(12) -0.0010(14)
N4 0.044(2) 0.071(2) 0.0437(18) -0.0105(17) -0.0128(16) 0.0064(19)
C1 0.0335(19) 0.0311(18) 0.043(2) -0.0056(16) -0.0055(17) 0.0015(17)
C2 0.0333(18) 0.0377(19) 0.0402(19) -0.0050(15) -0.0021(14) 0.0044(16)
C3 0.0279(17) 0.0328(18) 0.0351(16) -0.0042(14) -0.0023(14) 0.0011(15)
C4 0.0372(19) 0.050(2) 0.0354(17) -0.0087(16) -0.0030(15) 0.0043(17)
C5 0.0419(19) 0.044(2) 0.0376(19) -0.0105(16) -0.0045(16) 0.0018(17)
C6 0.0280(18) 0.048(2) 0.0358(18) -0.0019(15) -0.0032(15) -0.0019(17)
C7 0.0316(17) 0.0317(17) 0.0306(17) 0.0007(14) -0.0039(14) -0.0032(16)
C8 0.0291(16) 0.0307(17) 0.0293(16) 0.0022(14) 0.0008(14) -0.0023(16)
C9 0.0266(16) 0.0273(16) 0.0328(17) -0.0008(14) -0.0038(14) 0.0019(15)
C10 0.0295(17) 0.0280(17) 0.0325(17) 0.0009(14) -0.0011(15) -0.0014(15)
C11 0.0319(18) 0.0287(17) 0.0311(16) 0.0023(13) 0.0012(15) 0.0000(15)
C12 0.0415(19) 0.0355(19) 0.0346(17) 0.0011(14) -0.0058(15) 0.0046(17)
C13 0.0393(19) 0.0343(18) 0.0336(17) 0.0059(14) -0.0036(16) 0.0042(16)
C14 0.0284(18) 0.0276(17) 0.0321(17) -0.0006(15) 0.0015(14) -0.0017(16)
C15 0.0293(18) 0.0294(18) 0.0316(16) 0.0000(14) 0.0016(15) -0.0037(15)
C16 0.0350(19) 0.0370(19) 0.0363(18) 0.0032(15) -0.0019(16) -0.0055(16)
C17 0.041(2) 0.0348(19) 0.0391(19) -0.0070(16) -0.0003(17) -0.0052(16)
C18 0.039(2) 0.0302(18) 0.0463(19) -0.0017(16) 0.0052(17) 0.0035(17)
C19 0.0252(17) 0.0357(19) 0.0319(16) 0.0025(15) -0.0052(14) -0.0012(16)
C20 0.0328(18) 0.0352(19) 0.0393(18) -0.0002(15) -0.0009(16) -0.0040(17)
C21 0.0328(19) 0.045(2) 0.0436(19) -0.0002(17) 0.0083(16) -0.0017(18)
C22 0.041(2) 0.0321(19) 0.0451(19) -0.0039(16) 0.0022(17) 0.0007(18)
C23 0.0368(19) 0.0377(19) 0.0348(17) 0.0033(15) 0.0036(16) -0.0045(18)
C24 0.0285(17) 0.041(2) 0.0289(16) 0.0047(15) 0.0006(14) -0.0021(17)
C25 0.069(3) 0.050(2) 0.122(4) -0.008(2) 0.057(3) 0.005(2)

loop_
_atom_type_symbol
_atom_type_description
_atom_type_scat_dispersion_real
_atom_type_scat_dispersion_imag
_atom_type_scat_source
C C 0.0033 0.0016 'International Tables Vol C Tables 4.2.6.8 and 6.1.1.4'
H H 0.0000 0.0000 'International Tables Vol C Tables 4.2.6.8 and 6.1.1.4'
N N 0.0061 0.0033 'International Tables Vol C Tables 4.2.6.8 and 6.1.1.4'
O O 0.0106 0.0060 'International Tables Vol C Tables 4.2.6.8 and 6.1.1.4'

loop_
_geom_angle_atom_site_label_1
_geom_angle_atom_site_label_2
_geom_angle_atom_site_label_3
_geom_angle
C22 O4 C25 117.2(2)
C1 N1 C13 118.5(2)
C1 N1 C9 125.3(2)
C13 N1 C9 114.3(2)
C14 N2 C10 109.0(2)
C18 N3 C14 113.4(2)
O3 N4 O2 124.4(3)
O3 N4 C6 118.2(3)
O2 N4 C6 117.4(3)
O1 C1 N1 120.9(3)
O1 C1 C2 121.8(3)
N1 C1 C2 117.2(3)
C1 C2 C3 112.0(2)
C2 C3 C4 109.8(2)
C2 C3 C8 108.9(2)
C4 C3 C8 112.8(2)
C5 C4 C3 111.4(2)
C6 C5 C4 107.6(2)
C5 C6 N4 109.1(2)
C5 C6 C7 112.3(2)
N4 C6 C7 108.9(2)
C19 C7 C6 109.7(2)
C19 C7 C8 116.5(2)
C6 C7 C8 108.1(2)
C3 C8 C7 108.9(2)
C3 C8 C9 108.9(2)
C7 C8 C9 112.1(2)
N1 C9 C10 103.8(2)
N1 C9 C8 113.8(2)
C10 C9 C8 117.8(2)
C11 C10 N2 109.0(2)
C11 C10 C9 125.9(2)
N2 C10 C9 124.8(2)
C10 C11 C15 106.8(2)
C10 C11 C12 123.2(3)
C15 C11 C12 129.6(3)
C11 C12 C13 107.0(2)
N1 C13 C12 109.9(2)
N3 C14 N2 124.7(3)
N3 C14 C15 127.0(3)
N2 C14 C15 108.3(2)
C16 C15 C14 117.3(3)
C16 C15 C11 135.9(3)
C14 C15 C11 106.8(2)
C17 C16 C15 116.9(3)
C16 C17 C18 120.3(3)
N3 C18 C17 125.0(3)
C20 C19 C24 117.2(3)
C20 C19 C7 120.1(3)
C24 C19 C7 122.7(3)
C21 C20 C19 121.9(3)
C20 C21 C22 120.0(3)
O4 C22 C21 125.2(3)
O4 C22 C23 115.6(3)
C21 C22 C23 119.2(3)
C24 C23 C22 120.5(3)
C23 C24 C19 121.1(3)

loop_
_geom_bond_atom_site_label_1
_geom_bond_atom_site_label_2
_geom_bond_distance
O1 C1 1.241(3)
O2 N4 1.224(3)
O3 N4 1.215(3)
O4 C22 1.361(4)
O4 C25 1.427(4)
N1 C1 1.355(3)
N1 C13 1.470(3)
N1 C9 1.497(3)
N2 C14 1.368(3)
N2 C10 1.384(3)
N3 C18 1.336(4)
N3 C14 1.336(3)
N4 C6 1.517(4)
C1 C2 1.488(4)
C2 C3 1.513(4)
C3 C4 1.516(4)
C3 C8 1.541(4)
C4 C5 1.516(4)
C5 C6 1.515(4)
C6 C7 1.547(4)
C7 C19 1.508(4)
C7 C8 1.562(4)
C8 C9 1.564(3)
C9 C10 1.517(4)
C10 C11 1.382(4)
C11 C15 1.433(4)
C11 C12 1.491(4)
C12 C13 1.520(4)
C14 C15 1.406(4)
C15 C16 1.396(4)
C16 C17 1.382(4)
C17 C18 1.390(4)
C19 C20 1.390(4)
C19 C24 1.402(4)
C20 C21 1.380(4)
C21 C22 1.380(4)
C22 C23 1.388(4)
C23 C24 1.376(4)

loop_
_geom_hbond_atom_site_label_D
_geom_hbond_atom_site_label_H
_geom_hbond_atom_site_label_A
_geom_hbond_distance_DH
_geom_hbond_distance_HA
_geom_hbond_distance_DA
_geom_hbond_angle_DHA
_geom_hbond_site_symmetry_A
O5 H5B O1 0.84(4) 2.25(4) 2.942(3) 140(4) 1_465
O5 H5A N3 0.80(4) 2.36(4) 2.907(3) 126(4) .
